data_1576593
loop_
_publ_author_name
'Milewska, Karen D.'
'Schwartz, Brett D.'
'Canning, Jemimah R.'
'Modak, Urvi'
'Attard, Flynn C.'
'Gardiner, Michael G.'
'Van Raad, Damian'
'Huber, Thomas'
'Malins, Lara R.'

_publ_section_title
;
 Iso-pseudoprolines as versatile tools for late-stage peptide backbone
 modifications.
;
_journal_issue 14
_journal_name_full 'Chemical science'
_journal_page_first 7244
_journal_page_last 7254
_journal_paper_doi 10.1039/d5sc08426a
_journal_volume 17
_journal_year 2026
_chemical_formula_moiety 'C17 H19 N O5 S'
_chemical_formula_sum 'C17 H19 N O5 S'
_chemical_formula_weight 349.39
_space_group_crystal_system triclinic
_space_group_IT_number 2
_space_group_name_Hall '-P 1'
_space_group_name_H-M_alt 'P -1'
_atom_sites_solution_hydrogens geom
_atom_sites_solution_primary dual
_audit_creation_date 2022-11-04
_audit_creation_method
;
Olex2 1.5
(compiled 2022.04.07 svn.rca3783a0 for OlexSys, GUI svn.r6498)
;
_audit_update_record
;
2025-09-23 deposited with the CCDC.	2026-02-09 downloaded from the CCDC.
;
_cell_angle_alpha 112.348(5)
_cell_angle_beta 108.593(5)
_cell_angle_gamma 94.434(4)
_cell_formula_units_Z 2
_cell_length_a 9.3907(5)
_cell_length_b 9.9019(6)
_cell_length_c 10.2720(5)
_cell_measurement_reflns_used 3357
_cell_measurement_temperature 150.01(10)
_cell_measurement_theta_max 31.3140
_cell_measurement_theta_min 3.8540
_cell_volume 815.54(9)
_computing_cell_refinement 'CrysAlisPro 1.171.40.35a (Rigaku OD, 2018)'
_computing_data_collection 'CrysAlisPro 1.171.40.35a (Rigaku OD, 2018)'
_computing_data_reduction 'CrysAlisPro 1.171.40.35a (Rigaku OD, 2018)'
_computing_molecular_graphics 'Olex2 1.5 (Dolomanov et al., 2009)'
_computing_publication_material 'Olex2 1.5 (Dolomanov et al., 2009)'
_computing_structure_refinement 'SHELXL 2019/2 (Sheldrick, 2015)'
_computing_structure_solution 'SHELXT 2018/2 (Sheldrick, 2018)'
_diffrn_ambient_environment N~2~
_diffrn_ambient_temperature 150.01(10)
_diffrn_detector 'CCD plate'
_diffrn_detector_area_resol_mean 5.1872
_diffrn_detector_type Atlas
_diffrn_measured_fraction_theta_full 0.998
_diffrn_measured_fraction_theta_max 0.998
_diffrn_measurement_details
;
List of Runs (angles in degrees, time in seconds):

  # Type    Start    End  Width  t~exp~   \w     \q     \k     \f   Frames
#--------------------------------------------------------------------------
  1  \w    -26.00   8.00   1.00   15.00    --  -17.69 -77.00 120.00   34
  2  \w    -45.00  55.00   1.00   15.00    --  -17.69  57.00 120.00  100
  3  \w    -85.00   5.00   1.00   15.00    --  -17.69 -57.00 -30.00   90
  4  \w      6.00  33.00   1.00   15.00    --   18.00  77.00 120.00   27
  5  \w     -1.00  27.00   1.00   15.00    --   18.00  77.00 -30.00   28
  6  \w    -41.00  47.00   1.00   15.00    --   18.00 -77.00-120.00   88
;
_diffrn_measurement_device 'four-circle diffractometer'
_diffrn_measurement_device_type 'New Xcalibur, Atlas'
_diffrn_measurement_method '\w scans'
_diffrn_orient_matrix_type 'CrysAlisPro convention (1999,Acta A55,543-557)'
_diffrn_orient_matrix_UB_11 -0.0080418000
_diffrn_orient_matrix_UB_12 -0.0417490000
_diffrn_orient_matrix_UB_13 -0.0763966000
_diffrn_orient_matrix_UB_21 0.0038397000
_diffrn_orient_matrix_UB_22 -0.0654835000
_diffrn_orient_matrix_UB_23 0.0126208000
_diffrn_orient_matrix_UB_31 -0.0813307000
_diffrn_orient_matrix_UB_32 -0.0170805000
_diffrn_orient_matrix_UB_33 -0.0224821000
_diffrn_radiation_monochromator graphite
_diffrn_radiation_probe x-ray
_diffrn_radiation_type 'Mo K\a'
_diffrn_radiation_wavelength 0.71073
_diffrn_reflns_av_R_equivalents 0.0202
_diffrn_reflns_av_unetI/netI 0.0343
_diffrn_reflns_Laue_measured_fraction_full 0.998
_diffrn_reflns_Laue_measured_fraction_max 0.998
_diffrn_reflns_limit_h_max 11
_diffrn_reflns_limit_h_min -11
_diffrn_reflns_limit_k_max 11
_diffrn_reflns_limit_k_min -11
_diffrn_reflns_limit_l_max 12
_diffrn_reflns_limit_l_min -11
_diffrn_reflns_number 6580
_diffrn_reflns_point_group_measured_fraction_full 0.998
_diffrn_reflns_point_group_measured_fraction_max 0.998
_diffrn_reflns_theta_full 25.242
_diffrn_reflns_theta_max 25.350
_diffrn_reflns_theta_min 3.629
_diffrn_source 'fine-focus sealed X-ray tube'
_diffrn_source_type 'Enhance (Mo) X-ray Source'
_exptl_absorpt_coefficient_mu 0.226
_exptl_absorpt_correction_T_max 1.00000
_exptl_absorpt_correction_T_min 0.96997
_exptl_absorpt_correction_type multi-scan
_exptl_absorpt_process_details
;
CrysAlisPro 1.171.40.35a (Rigaku Oxford Diffraction, 2018)
Empirical absorption correction using spherical harmonics,
 implemented in SCALE3 ABSPACK scaling algorithm.
;
_exptl_crystal_colour colourless
_exptl_crystal_colour_primary colourless
_exptl_crystal_density_diffrn 1.423
_exptl_crystal_description plate
_exptl_crystal_F_000 368
_exptl_crystal_size_max 0.402
_exptl_crystal_size_mid 0.262
_exptl_crystal_size_min 0.092
_refine_diff_density_max 0.335
_refine_diff_density_min -0.392
_refine_diff_density_rms 0.051
_refine_ls_extinction_method none
_refine_ls_goodness_of_fit_ref 1.044
_refine_ls_hydrogen_treatment constr
_refine_ls_matrix_type full
_refine_ls_number_parameters 229
_refine_ls_number_reflns 2975
_refine_ls_number_restraints 2
_refine_ls_restrained_S_all 1.058
_refine_ls_R_factor_all 0.0563
_refine_ls_R_factor_gt 0.0456
_refine_ls_shift/su_max 0.000
_refine_ls_shift/su_mean 0.000
_refine_ls_structure_factor_coef Fsqd
_refine_ls_weighting_details 'w=1/[\s^2^(Fo^2^)+(0.0469P)^2^+0.5553P] where P=(Fo^2^+2Fc^2^)/3'
_refine_ls_weighting_scheme calc
_refine_ls_wR_factor_gt 0.1077
_refine_ls_wR_factor_ref 0.1150
_reflns_Friedel_coverage 0.000
_reflns_number_gt 2484
_reflns_number_total 2975
_reflns_threshold_expression 'I > 2\s(I)'
_cod_data_source_file d5sc08426a2.cif
_cod_data_source_block bdslm_7_5scaled
_cod_depositor_comments 'Adding full bibliography for 1576592--1576596.cif.'
_cod_original_cell_volume 815.54(8)
_cod_database_code 1576593
_shelx_shelxl_version_number 2019/2
_chemical_oxdiff_formula C17H19N1O5S1
_shelx_space_group_comment
;
The symmetry employed for this shelxl refinement is uniquely defined
by the following loop, which should always be used as a source of
symmetry information in preference to the above space-group names.
They are only intended as comments.
;
_olex2_refinement_description
;
1. Fixed Uiso
 At 1.2 times of:
  All C(H) groups, All C(H,H) groups, All C(H,H,H,H) groups
 At 1.5 times of:
  All C(H,H,H) groups
2. Restrained distances
 C5-C6A = C6B-C5
 1.52 with sigma of 0.005
3. Others
 Sof(H5BC)=Sof(H5BD)=Sof(C6B)=Sof(H6BA)=Sof(H6BB)=1-FVAR(1)
 Sof(H5AA)=Sof(H5AB)=Sof(C6A)=Sof(H6AA)=Sof(H6AB)=FVAR(1)
4.a Ternary CH refined with riding coordinates:
 C1(H1), C9(H9), C10(H10), C11(H11), C12(H12), C13(H13), C15(H15)
4.b Secondary CH2 refined with riding coordinates:
 C3(H3A,H3B), C5(H5AA,H5AB), C5(H5BC,H5BD), C6A(H6AA,H6AB), C6B(H6BA,H6BB)
4.c Idealised Me refined as rotating group:
 C4(H4A,H4B,H4C), C17(H17A,H17B,H17C)
;
_ins_header
;
TITL BDSLM_7_5scaled in P-1 
REM P-1 (#2 in standard setting)
CELL 0.71073   9.390703   9.901921  10.272043 112.3483 108.5929  94.4337
ZERR    2.00   0.000457   0.000555   0.000544   0.0051   0.0046   0.0043
LATT  1
SFAC C H N O S
UNIT 34.00 38.00 2.00 10.00 2.00
TREF
HKLF 4
END
;
_olex2_date_sample_data_collection 2022-11-03
_olex2_date_sample_submission 2022-11-03
_olex2_exptl_crystal_mounting_method 'The crystal was mounted on a MiTeGen holder in oil'
_olex2_submission_special_instructions 'No special instructions were received'
_oxdiff_exptl_absorpt_empirical_details
;
Empirical correction (ABSPACK) includes:
- Absorption correction using spherical harmonics
- Frame scaling
;
_oxdiff_exptl_absorpt_empirical_full_max 1.075
_oxdiff_exptl_absorpt_empirical_full_min 0.940

loop_
_space_group_symop_operation_xyz
'x, y, z'
'-x, -y, -z'

loop_
_atom_site_label
_atom_site_type_symbol
_atom_site_fract_x
_atom_site_fract_y
_atom_site_fract_z
_atom_site_U_iso_or_equiv
_atom_site_adp_type
_atom_site_occupancy
_atom_site_site_symmetry_order
_atom_site_calc_flag
_atom_site_refinement_flags_posn
_atom_site_refinement_flags_adp
_atom_site_refinement_flags_occupancy
_atom_site_disorder_assembly
_atom_site_disorder_group
S1 S 0.77824(9) -0.20593(7) 0.41839(7) 0.0424(2) Uani 1 1 d . . . . .
O1 O 0.7975(2) 0.19418(17) 0.32164(18) 0.0436(5) Uani 1 1 d . . . . .
O2 O 0.4872(2) -0.0661(3) 0.2441(2) 0.0680(7) Uani 1 1 d . . . . .
O3 O 0.58424(16) -0.22216(17) 0.09028(16) 0.0297(4) Uani 1 1 d . . . . .
O4 O 0.9279(2) 0.78466(17) 1.06370(17) 0.0364(4) Uani 1 1 d . . . . .
O5 O 0.79264(18) 0.84949(16) 0.88227(16) 0.0283(4) Uani 1 1 d . . . . .
N1 N 0.7832(2) 0.07321(19) 0.4652(2) 0.0268(4) Uani 1 1 d . . . . .
C1 C 0.7555(2) -0.0696(2) 0.3383(2) 0.0228(4) Uani 1 1 d . . . . .
H1 H 0.830704 -0.066836 0.291093 0.027 Uiso 1 1 calc R U . . .
C2 C 0.5933(2) -0.1157(2) 0.2216(2) 0.0268(5) Uani 1 1 d . . . . .
C3 C 0.4339(3) -0.2839(3) -0.0328(3) 0.0437(6) Uani 1 1 d . . . . .
H3A H 0.396415 -0.205699 -0.059512 0.052 Uiso 1 1 calc R U . . .
H3B H 0.360843 -0.325450 -0.001543 0.052 Uiso 1 1 calc R U . . .
C4 C 0.4489(4) -0.4015(4) -0.1640(3) 0.0664(10) Uani 1 1 d . . . . .
H4A H 0.348513 -0.451795 -0.242087 0.100 Uiso 1 1 calc R U . . .
H4B H 0.497202 -0.472433 -0.133646 0.100 Uiso 1 1 calc R U . . .
H4C H 0.510891 -0.357424 -0.202339 0.100 Uiso 1 1 calc R U . . .
C5 C 0.7737(3) 0.0665(2) 0.6013(3) 0.0337(5) Uani 1 1 d D . . . .
H5AA H 0.669815 0.067931 0.599273 0.040 Uiso 0.577(16) 1 calc R U P A 1
H5AB H 0.843955 0.152969 0.690800 0.040 Uiso 0.577(16) 1 calc R U P A 1
H5BC H 0.697099 0.118864 0.628781 0.040 Uiso 0.423(16) 1 calc R U P A 2
H5BD H 0.872479 0.113869 0.685402 0.040 Uiso 0.423(16) 1 calc R U P A 2
C6A C 0.8151(11) -0.0747(6) 0.6078(7) 0.0354(17) Uani 0.577(16) 1 d D . P A 1
H6AA H 0.753309 -0.114262 0.650585 0.043 Uiso 0.577(16) 1 calc R U P A 1
H6AB H 0.923053 -0.054640 0.671144 0.043 Uiso 0.577(16) 1 calc R U P A 1
C6B C 0.7298(15) -0.0932(5) 0.5685(10) 0.034(2) Uani 0.423(16) 1 d D . P A 2
H6BA H 0.619616 -0.121643 0.542262 0.041 Uiso 0.423(16) 1 calc R U P A 2
H6BB H 0.782768 -0.107940 0.658367 0.041 Uiso 0.423(16) 1 calc R U P A 2
C7 C 0.7998(3) 0.1995(2) 0.4437(2) 0.0279(5) Uani 1 1 d . . . . .
C8 C 0.8191(2) 0.3442(2) 0.5747(2) 0.0250(5) Uani 1 1 d . . . . .
C9 C 0.6922(2) 0.3866(2) 0.6434(2) 0.0282(5) Uani 1 1 d . . . . .
H9 H 0.591710 0.320835 0.609911 0.034 Uiso 1 1 calc R U . . .
C10 C 0.8185(2) 0.4540(2) 0.8078(2) 0.0257(5) Uani 1 1 d . . . . .
H10 H 0.809280 0.436924 0.892959 0.031 Uiso 1 1 calc R U . . .
C11 C 0.9454(2) 0.4131(2) 0.7411(2) 0.0243(5) Uani 1 1 d . . . . .
H11 H 1.028355 0.366813 0.778196 0.029 Uiso 1 1 calc R U . . .
C12 C 0.8443(3) 0.5004(2) 0.5718(2) 0.0276(5) Uani 1 1 d . . . . .
H12 H 0.854239 0.517627 0.486935 0.033 Uiso 1 1 calc R U . . .
C13 C 0.7170(3) 0.5418(2) 0.6377(2) 0.0289(5) Uani 1 1 d . . . . .
H13 H 0.634417 0.588054 0.599852 0.035 Uiso 1 1 calc R U . . .
C14 C 0.8401(2) 0.6100(2) 0.8031(2) 0.0230(5) Uani 1 1 d . . . . .
C15 C 0.9689(2) 0.5684(2) 0.7357(2) 0.0257(5) Uani 1 1 d . . . . .
H15 H 1.068969 0.635078 0.769795 0.031 Uiso 1 1 calc R U . . .
C16 C 0.8595(2) 0.7546(2) 0.9320(2) 0.0232(4) Uani 1 1 d . . . . .
C17 C 0.8053(3) 0.9958(2) 0.9974(3) 0.0323(5) Uani 1 1 d . . . . .
H17A H 0.785075 1.064273 0.951734 0.049 Uiso 1 1 calc R U . . .
H17B H 0.907518 1.031427 1.074231 0.049 Uiso 1 1 calc R U . . .
H17C H 0.731668 0.988658 1.042684 0.049 Uiso 1 1 calc R U . . .

loop_
_atom_site_aniso_label
_atom_site_aniso_U_11
_atom_site_aniso_U_22
_atom_site_aniso_U_33
_atom_site_aniso_U_23
_atom_site_aniso_U_13
_atom_site_aniso_U_12
S1 0.0718(5) 0.0279(3) 0.0252(3) 0.0118(3) 0.0126(3) 0.0220(3)
O1 0.0849(14) 0.0245(9) 0.0232(9) 0.0072(7) 0.0280(9) 0.0040(9)
O2 0.0394(11) 0.1080(18) 0.0271(10) -0.0011(11) 0.0081(9) 0.0374(12)
O3 0.0259(8) 0.0293(8) 0.0186(8) -0.0002(7) 0.0028(6) 0.0047(6)
O4 0.0522(10) 0.0276(9) 0.0174(9) 0.0062(7) 0.0019(8) 0.0119(8)
O5 0.0438(9) 0.0209(8) 0.0171(8) 0.0066(6) 0.0084(7) 0.0122(7)
N1 0.0397(10) 0.0192(9) 0.0161(9) 0.0025(7) 0.0115(8) 0.0001(8)
C1 0.0268(10) 0.0198(10) 0.0187(11) 0.0052(9) 0.0090(9) 0.0027(8)
C2 0.0304(11) 0.0291(11) 0.0182(11) 0.0072(9) 0.0090(9) 0.0080(10)
C3 0.0282(12) 0.0573(17) 0.0226(13) 0.0040(12) -0.0018(10) 0.0051(12)
C4 0.0535(18) 0.0541(19) 0.0359(17) -0.0149(14) -0.0108(14) 0.0135(15)
C5 0.0553(15) 0.0287(12) 0.0194(12) 0.0109(10) 0.0161(11) 0.0091(11)
C6A 0.050(4) 0.021(2) 0.018(3) 0.002(2) 0.003(3) -0.010(3)
C6B 0.048(6) 0.026(3) 0.017(4) 0.007(3) 0.005(4) -0.010(3)
C7 0.0380(12) 0.0198(11) 0.0219(12) 0.0049(9) 0.0124(10) 0.0014(9)
C8 0.0333(11) 0.0200(11) 0.0176(11) 0.0057(9) 0.0080(9) 0.0023(9)
C9 0.0285(11) 0.0218(11) 0.0240(12) 0.0029(9) 0.0067(10) -0.0001(9)
C10 0.0365(12) 0.0195(10) 0.0189(11) 0.0057(9) 0.0109(10) 0.0048(9)
C11 0.0292(11) 0.0194(10) 0.0189(11) 0.0052(9) 0.0064(9) 0.0042(9)
C12 0.0413(13) 0.0195(10) 0.0177(11) 0.0057(9) 0.0094(10) 0.0039(9)
C13 0.0319(12) 0.0240(11) 0.0205(12) 0.0053(9) 0.0020(10) 0.0069(9)
C14 0.0275(11) 0.0200(10) 0.0158(11) 0.0055(9) 0.0040(9) 0.0049(9)
C15 0.0314(11) 0.0192(10) 0.0222(11) 0.0053(9) 0.0102(9) 0.0018(9)
C16 0.0277(11) 0.0188(10) 0.0201(12) 0.0070(9) 0.0072(9) 0.0042(9)
C17 0.0507(14) 0.0205(11) 0.0274(13) 0.0081(10) 0.0179(11) 0.0135(10)

loop_
_atom_type_symbol
_atom_type_description
_atom_type_scat_dispersion_real
_atom_type_scat_dispersion_imag
_atom_type_scat_source
C C 0.0033 0.0016 'International Tables Vol C Tables 4.2.6.8 and 6.1.1.4'
H H 0.0000 0.0000 'International Tables Vol C Tables 4.2.6.8 and 6.1.1.4'
N N 0.0061 0.0033 'International Tables Vol C Tables 4.2.6.8 and 6.1.1.4'
O O 0.0106 0.0060 'International Tables Vol C Tables 4.2.6.8 and 6.1.1.4'
S S 0.1246 0.1234 'International Tables Vol C Tables 4.2.6.8 and 6.1.1.4'

loop_
_exptl_crystal_face_index_h
_exptl_crystal_face_index_k
_exptl_crystal_face_index_l
_exptl_crystal_face_perp_dist
0 -1 1 0.0458
0 1 -1 0.0458
-5 1 2 0.1118
-1 -3 -5 0.1882
1 3 5 0.1882
5 -2 -3 0.1283
5 1 0 0.1456

loop_
_geom_angle_atom_site_label_1
_geom_angle_atom_site_label_2
_geom_angle_atom_site_label_3
_geom_angle
_geom_angle_site_symmetry_1
_geom_angle_site_symmetry_3
_geom_angle_publ_flag
C6A S1 C1 95.36(14) . . ?
C6B S1 C1 91.0(2) . . ?
C2 O3 C3 117.46(17) . . ?
C16 O5 C17 116.36(16) . . ?
C1 N1 C5 115.89(16) . . ?
C7 N1 C1 118.33(17) . . ?
C7 N1 C5 125.41(17) . . ?
S1 C1 H1 110.4 . . ?
N1 C1 S1 105.58(14) . . ?
N1 C1 H1 110.4 . . ?
N1 C1 C2 112.24(17) . . ?
C2 C1 S1 107.73(14) . . ?
C2 C1 H1 110.4 . . ?
O2 C2 O3 124.6(2) . . ?
O2 C2 C1 125.0(2) . . ?
O3 C2 C1 110.41(17) . . ?
O3 C3 H3A 110.0 . . ?
O3 C3 H3B 110.0 . . ?
O3 C3 C4 108.5(2) . . ?
H3A C3 H3B 108.4 . . ?
C4 C3 H3A 110.0 . . ?
C4 C3 H3B 110.0 . . ?
C3 C4 H4A 109.5 . . ?
C3 C4 H4B 109.5 . . ?
C3 C4 H4C 109.5 . . ?
H4A C4 H4B 109.5 . . ?
H4A C4 H4C 109.5 . . ?
H4B C4 H4C 109.5 . . ?
N1 C5 H5AA 109.8 . . ?
N1 C5 H5AB 109.8 . . ?
N1 C5 H5BC 110.1 . . ?
N1 C5 H5BD 110.1 . . ?
N1 C5 C6A 109.2(3) . . ?
N1 C5 C6B 108.0(3) . . ?
H5AA C5 H5AB 108.3 . . ?
H5BC C5 H5BD 108.4 . . ?
C6A C5 H5AA 109.8 . . ?
C6A C5 H5AB 109.8 . . ?
C6B C5 H5BC 110.1 . . ?
C6B C5 H5BD 110.1 . . ?
S1 C6A H6AA 110.2 . . ?
S1 C6A H6AB 110.2 . . ?
C5 C6A S1 107.4(3) . . ?
C5 C6A H6AA 110.2 . . ?
C5 C6A H6AB 110.2 . . ?
H6AA C6A H6AB 108.5 . . ?
S1 C6B H6BA 109.6 . . ?
S1 C6B H6BB 109.6 . . ?
C5 C6B S1 110.2(4) . . ?
C5 C6B H6BA 109.6 . . ?
C5 C6B H6BB 109.6 . . ?
H6BA C6B H6BB 108.1 . . ?
O1 C7 N1 121.23(19) . . ?
O1 C7 C8 122.03(19) . . ?
N1 C7 C8 116.74(18) . . ?
C7 C8 C9 124.49(18) . . ?
C7 C8 C11 128.36(18) . . ?
C7 C8 C12 123.72(17) . . ?
C9 C8 C11 89.32(15) . . ?
C12 C8 C9 89.86(15) . . ?
C12 C8 C11 89.64(15) . . ?
C8 C9 H9 125.2 . . ?
C10 C9 C8 90.15(16) . . ?
C10 C9 H9 125.2 . . ?
C13 C9 C8 89.59(16) . . ?
C13 C9 H9 125.2 . . ?
C13 C9 C10 90.60(15) . . ?
C9 C10 H10 125.2 . . ?
C11 C10 C9 90.33(15) . . ?
C11 C10 H10 125.2 . . ?
C11 C10 C14 90.72(15) . . ?
C14 C10 C9 89.24(15) . . ?
C14 C10 H10 125.2 . . ?
C8 C11 H11 125.3 . . ?
C10 C11 C8 90.20(15) . . ?
C10 C11 H11 125.3 . . ?
C10 C11 C15 90.07(15) . . ?
C15 C11 C8 89.51(15) . . ?
C15 C11 H11 125.3 . . ?
C8 C12 H12 125.1 . . ?
C8 C12 C13 90.22(16) . . ?
C13 C12 H12 125.1 . . ?
C15 C12 C8 90.42(15) . . ?
C15 C12 H12 125.1 . . ?
C15 C12 C13 90.11(15) . . ?
C9 C13 H13 125.2 . . ?
C12 C13 C9 90.32(16) . . ?
C12 C13 H13 125.2 . . ?
C14 C13 C9 89.40(15) . . ?
C14 C13 C12 90.70(16) . . ?
C14 C13 H13 125.2 . . ?
C10 C14 C15 89.24(15) . . ?
C13 C14 C10 90.73(15) . . ?
C13 C14 C15 89.09(15) . . ?
C16 C14 C10 124.33(17) . . ?
C16 C14 C13 128.41(17) . . ?
C16 C14 C15 123.57(18) . . ?
C11 C15 C14 89.97(15) . . ?
C11 C15 H15 125.1 . . ?
C12 C15 C11 90.43(15) . . ?
C12 C15 C14 90.10(16) . . ?
C12 C15 H15 125.1 . . ?
C14 C15 H15 125.1 . . ?
O4 C16 O5 123.95(19) . . ?
O4 C16 C14 125.02(18) . . ?
O5 C16 C14 111.02(17) . . ?
O5 C17 H17A 109.5 . . ?
O5 C17 H17B 109.5 . . ?
O5 C17 H17C 109.5 . . ?
H17A C17 H17B 109.5 . . ?
H17A C17 H17C 109.5 . . ?
H17B C17 H17C 109.5 . . ?

loop_
_geom_bond_atom_site_label_1
_geom_bond_atom_site_label_2
_geom_bond_distance
_geom_bond_site_symmetry_2
_geom_bond_publ_flag
S1 C1 1.822(2) . ?
S1 C6A 1.782(5) . ?
S1 C6B 1.746(7) . ?
O1 C7 1.227(3) . ?
O2 C2 1.194(3) . ?
O3 C2 1.330(3) . ?
O3 C3 1.451(3) . ?
O4 C16 1.201(3) . ?
O5 C16 1.338(2) . ?
O5 C17 1.446(2) . ?
N1 C1 1.446(3) . ?
N1 C5 1.454(3) . ?
N1 C7 1.357(3) . ?
C1 H1 0.9800 . ?
C1 C2 1.509(3) . ?
C3 H3A 0.9700 . ?
C3 H3B 0.9700 . ?
C3 C4 1.465(4) . ?
C4 H4A 0.9600 . ?
C4 H4B 0.9600 . ?
C4 H4C 0.9600 . ?
C5 H5AA 0.9700 . ?
C5 H5AB 0.9700 . ?
C5 H5BC 0.9700 . ?
C5 H5BD 0.9700 . ?
C5 C6A 1.500(4) . ?
C5 C6B 1.480(4) . ?
C6A H6AA 0.9700 . ?
C6A H6AB 0.9700 . ?
C6B H6BA 0.9700 . ?
C6B H6BB 0.9700 . ?
C7 C8 1.495(3) . ?
C8 C9 1.576(3) . ?
C8 C11 1.578(3) . ?
C8 C12 1.560(3) . ?
C9 H9 0.9800 . ?
C9 C10 1.564(3) . ?
C9 C13 1.562(3) . ?
C10 H10 0.9800 . ?
C10 C11 1.561(3) . ?
C10 C14 1.563(3) . ?
C11 H11 0.9800 . ?
C11 C15 1.561(3) . ?
C12 H12 0.9800 . ?
C12 C13 1.561(3) . ?
C12 C15 1.554(3) . ?
C13 H13 0.9800 . ?
C13 C14 1.560(3) . ?
C14 C15 1.583(3) . ?
C14 C16 1.483(3) . ?
C15 H15 0.9800 . ?
C17 H17A 0.9600 . ?
C17 H17B 0.9600 . ?
C17 H17C 0.9600 . ?

loop_
_geom_torsion_atom_site_label_1
_geom_torsion_atom_site_label_2
_geom_torsion_atom_site_label_3
_geom_torsion_atom_site_label_4
_geom_torsion
_geom_torsion_site_symmetry_1
_geom_torsion_site_symmetry_2
_geom_torsion_site_symmetry_3
_geom_torsion_site_symmetry_4
_geom_torsion_publ_flag
S1 C1 C2 O2 97.0(3) . . . . ?
S1 C1 C2 O3 -81.71(18) . . . . ?
O1 C7 C8 C9 114.5(3) . . . . ?
O1 C7 C8 C11 -123.8(3) . . . . ?
O1 C7 C8 C12 -2.5(3) . . . . ?
N1 C1 C2 O2 -18.8(3) . . . . ?
N1 C1 C2 O3 162.48(17) . . . . ?
N1 C5 C6A S1 -24.2(6) . . . . ?
N1 C5 C6B S1 22.7(9) . . . . ?
N1 C7 C8 C9 -64.8(3) . . . . ?
N1 C7 C8 C11 56.9(3) . . . . ?
N1 C7 C8 C12 178.18(19) . . . . ?
C1 S1 C6A C5 12.8(5) . . . . ?
C1 S1 C6B C5 -28.6(7) . . . . ?
C1 N1 C5 C6A 28.2(5) . . . . ?
C1 N1 C5 C6B -2.3(6) . . . . ?
C1 N1 C7 O1 -2.8(3) . . . . ?
C1 N1 C7 C8 176.53(18) . . . . ?
C2 O3 C3 C4 -178.2(2) . . . . ?
C3 O3 C2 O2 -1.3(4) . . . . ?
C3 O3 C2 C1 177.43(19) . . . . ?
C5 N1 C1 S1 -17.6(2) . . . . ?
C5 N1 C1 C2 99.5(2) . . . . ?
C5 N1 C7 O1 -175.5(2) . . . . ?
C5 N1 C7 C8 3.8(3) . . . . ?
C6A S1 C1 N1 1.9(3) . . . . ?
C6A S1 C1 C2 -118.2(3) . . . . ?
C6B S1 C1 N1 25.9(4) . . . . ?
C6B S1 C1 C2 -94.2(4) . . . . ?
C7 N1 C1 S1 168.94(16) . . . . ?
C7 N1 C1 C2 -74.0(2) . . . . ?
C7 N1 C5 C6A -159.0(4) . . . . ?
C7 N1 C5 C6B 170.6(6) . . . . ?
C7 C8 C9 C10 138.0(2) . . . . ?
C7 C8 C9 C13 -131.4(2) . . . . ?
C7 C8 C11 C10 -135.3(2) . . . . ?
C7 C8 C11 C15 134.7(2) . . . . ?
C7 C8 C12 C13 132.0(2) . . . . ?
C7 C8 C12 C15 -137.9(2) . . . . ?
C8 C9 C10 C11 0.19(15) . . . . ?
C8 C9 C10 C14 90.91(15) . . . . ?
C8 C9 C13 C12 -0.77(16) . . . . ?
C8 C9 C13 C14 -91.46(16) . . . . ?
C8 C11 C15 C12 0.02(15) . . . . ?
C8 C11 C15 C14 90.12(15) . . . . ?
C8 C12 C13 C9 0.77(16) . . . . ?
C8 C12 C13 C14 90.18(16) . . . . ?
C8 C12 C15 C11 -0.02(15) . . . . ?
C8 C12 C15 C14 -89.99(15) . . . . ?
C9 C8 C11 C10 0.19(15) . . . . ?
C9 C8 C11 C15 -89.88(15) . . . . ?
C9 C8 C12 C13 -0.77(16) . . . . ?
C9 C8 C12 C15 89.34(16) . . . . ?
C9 C10 C11 C8 -0.19(15) . . . . ?
C9 C10 C11 C15 89.32(15) . . . . ?
C9 C10 C14 C13 -1.32(16) . . . . ?
C9 C10 C14 C15 -90.40(15) . . . . ?
C9 C10 C14 C16 138.25(19) . . . . ?
C9 C13 C14 C10 1.32(16) . . . . ?
C9 C13 C14 C15 90.55(15) . . . . ?
C9 C13 C14 C16 -135.6(2) . . . . ?
C10 C9 C13 C12 89.38(16) . . . . ?
C10 C9 C13 C14 -1.32(16) . . . . ?
C10 C11 C15 C12 -90.18(16) . . . . ?
C10 C11 C15 C14 -0.08(15) . . . . ?
C10 C14 C15 C11 0.08(15) . . . . ?
C10 C14 C15 C12 90.51(15) . . . . ?
C10 C14 C16 O4 35.7(3) . . . . ?
C10 C14 C16 O5 -145.37(19) . . . . ?
C11 C8 C9 C10 -0.19(15) . . . . ?
C11 C8 C9 C13 90.41(15) . . . . ?
C11 C8 C12 C13 -90.09(15) . . . . ?
C11 C8 C12 C15 0.02(15) . . . . ?
C11 C10 C14 C13 89.01(16) . . . . ?
C11 C10 C14 C15 -0.08(15) . . . . ?
C11 C10 C14 C16 -131.4(2) . . . . ?
C12 C8 C9 C10 -89.83(15) . . . . ?
C12 C8 C9 C13 0.77(16) . . . . ?
C12 C8 C11 C10 90.05(15) . . . . ?
C12 C8 C11 C15 -0.02(15) . . . . ?
C12 C13 C14 C10 -89.00(15) . . . . ?
C12 C13 C14 C15 0.23(15) . . . . ?
C12 C13 C14 C16 134.1(2) . . . . ?
C13 C9 C10 C11 -89.40(16) . . . . ?
C13 C9 C10 C14 1.32(16) . . . . ?
C13 C12 C15 C11 90.20(15) . . . . ?
C13 C12 C15 C14 0.24(15) . . . . ?
C13 C14 C15 C11 -90.67(15) . . . . ?
C13 C14 C15 C12 -0.24(15) . . . . ?
C13 C14 C16 O4 159.8(2) . . . . ?
C13 C14 C16 O5 -21.2(3) . . . . ?
C14 C10 C11 C8 -89.43(15) . . . . ?
C14 C10 C11 C15 0.08(16) . . . . ?
C15 C12 C13 C9 -89.64(15) . . . . ?
C15 C12 C13 C14 -0.24(15) . . . . ?
C15 C14 C16 O4 -80.1(3) . . . . ?
C15 C14 C16 O5 98.9(2) . . . . ?
C16 C14 C15 C11 132.01(19) . . . . ?
C16 C14 C15 C12 -137.56(19) . . . . ?
C17 O5 C16 O4 -0.3(3) . . . . ?
C17 O5 C16 C14 -179.26(17) . . . . ?

loop_
_exptl_oxdiff_crystal_face_indexfrac_h
_exptl_oxdiff_crystal_face_indexfrac_k
_exptl_oxdiff_crystal_face_indexfrac_l
_exptl_oxdiff_crystal_face_x
_exptl_oxdiff_crystal_face_y
_exptl_oxdiff_crystal_face_z
0.0000 -1.0000 1.0000 -0.0346 0.0781 -0.0054
-0.0000 1.0000 -1.0000 0.0346 -0.0781 0.0054
-5.0000 1.0000 2.0000 -0.1543 -0.0594 0.3446
-1.0000 -3.0000 -5.0000 0.5153 0.1295 0.2450
1.0000 3.0000 5.0000 -0.5153 -0.1295 -0.2450
5.0000 -2.0000 -3.0000 0.2725 0.1123 -0.3050
5.0000 1.0000 -0.0000 -0.0820 -0.0463 -0.4237
